data_4032544
loop_
_publ_author_name
'Venkateswarulu, Mangili'
'Kumar, Sunil'
'Ghosh, Subrata'

_publ_section_title
;
 Modified Atomic Orbital Overlap: Molecular Level Proof of the
 Nucleophilic Cleavage Propensity of Dinitrophenol-Based Probes.
;
_journal_issue 9
_journal_name_full 'The Journal of organic chemistry'
_journal_page_first 4713
_journal_page_last 4720
_journal_paper_doi 10.1021/acs.joc.7b00317
_journal_volume 82
_journal_year 2017
_chemical_formula_moiety 'C18 H15 N3 O7 S'
_chemical_formula_sum 'C18 H15 N3 O7 S'
_chemical_formula_weight 417.39
_chemical_name_systematic
;
 ? 
;
_space_group_crystal_system triclinic
_space_group_IT_number 2
_space_group_name_Hall '-P 1'
_space_group_name_H-M_alt 'P -1'
_symmetry_space_group_name_Hall '-P 1'
_symmetry_space_group_name_H-M 'P -1'
_atom_sites_solution_hydrogens geom
_atom_sites_solution_primary direct
_atom_sites_solution_secondary difmap
_audit_creation_date 2016-12-13
_audit_creation_method
;
  Olex2 1.2-ac2
  (compiled 2012.03.27 svn.r2268, GUI svn.r4156)
;
_cell_angle_alpha 91.541(4)
_cell_angle_beta 90.982(3)
_cell_angle_gamma 93.835(3)
_cell_formula_units_Z 4
_cell_length_a 9.6002(3)
_cell_length_b 13.5064(6)
_cell_length_c 14.3807(7)
_cell_measurement_reflns_used 5881
_cell_measurement_temperature 293(2)
_cell_measurement_theta_max 66.7310
_cell_measurement_theta_min 4.5490
_cell_volume 1859.48(14)
_computing_cell_refinement
;
CrysAlisPro, Agilent Technologies,
Version 1.171.37.33c (release 11-04-2014 CrysAlis171 .NET)
(compiled Apr 11 2014,15:12:41)
;
_computing_data_collection
;
CrysAlisPro, Agilent Technologies,
Version 1.171.37.33c (release 11-04-2014 CrysAlis171 .NET)
(compiled Apr 11 2014,15:12:41)
;
_computing_data_reduction
;
CrysAlisPro, Agilent Technologies,
Version 1.171.37.33c (release 11-04-2014 CrysAlis171 .NET)
(compiled Apr 11 2014,15:12:41)
;
_computing_molecular_graphics
;
O. V. Dolomanov, L. J. Bourhis, R. J. Gildea, J. A. K. Howard and H. Puschmann,
OLEX2: a complete structure solution, refinement and analysis program.
J. Appl. Cryst. (2009). 42, 339-341.
;
_computing_publication_material
;
O. V. Dolomanov, L. J. Bourhis, R. J. Gildea, J. A. K. Howard and H. Puschmann,
OLEX2: a complete structure solution, refinement and analysis program.
J. Appl. Cryst. (2009). 42, 339-341.
;
_computing_structure_refinement
;
SHELXL, G.M. Sheldrick, Acta Cryst.
(2008). A64, 112-122
;
_computing_structure_solution
;
SHELXS, G.M. Sheldrick, Acta Cryst.
(2008). A64, 112-122
;
_diffrn_ambient_temperature 293(2)
_diffrn_detector 'CCD plate'
_diffrn_detector_area_resol_mean 7.9987
_diffrn_detector_type Eos
_diffrn_measured_fraction_theta_full 0.9797
_diffrn_measured_fraction_theta_max 0.9841
_diffrn_measurement_details
;
#__ type_ start__ end____ width___ exp.time_
  1 omega   14.00   63.00   1.0000    1.0000
omega____ theta____ kappa____ phi______ frames
    -       25.5687  -57.0000  -30.0000 49

#__ type_ start__ end____ width___ exp.time_
  2 omega   29.00   64.00   1.0000    1.0000
omega____ theta____ kappa____ phi______ frames
    -       25.5687  -57.0000   90.0000 35

#__ type_ start__ end____ width___ exp.time_
  3 omega   -3.00  151.00   1.0000    3.0000
omega____ theta____ kappa____ phi______ frames
    -       66.7844   12.0000  120.0000 154

#__ type_ start__ end____ width___ exp.time_
  4 omega  151.00  178.00   1.0000    7.8050
omega____ theta____ kappa____ phi______ frames
    -      108.0000   43.0000   90.0000 27

#__ type_ start__ end____ width___ exp.time_
  5 omega  110.00  136.00   1.0000    3.0000
omega____ theta____ kappa____ phi______ frames
    -       66.7844  111.0000  150.0000 26

#__ type_ start__ end____ width___ exp.time_
  6 omega  102.00  175.00   1.0000    7.8050
omega____ theta____ kappa____ phi______ frames
    -      108.0000  104.0000  150.0000 73

#__ type_ start__ end____ width___ exp.time_
  7 omega  101.00  138.00   1.0000    3.0000
omega____ theta____ kappa____ phi______ frames
    -       66.7844  111.0000   30.0000 37

#__ type_ start__ end____ width___ exp.time_
  8 omega  101.00  173.00   1.0000    7.8050
omega____ theta____ kappa____ phi______ frames
    -      108.0000  104.0000  120.0000 72

#__ type_ start__ end____ width___ exp.time_
  9 omega  132.00  158.00   1.0000    7.8050
omega____ theta____ kappa____ phi______ frames
    -      108.0000   43.0000  -60.0000 26

#__ type_ start__ end____ width___ exp.time_
 10 omega  137.00  169.00   1.0000    7.8050
omega____ theta____ kappa____ phi______ frames
    -      108.0000   32.0000  -90.0000 32

#__ type_ start__ end____ width___ exp.time_
 11 omega  119.00  150.00   1.0000    3.0000
omega____ theta____ kappa____ phi______ frames
    -       66.7844  111.0000 -180.0000 31

#__ type_ start__ end____ width___ exp.time_
 12 omega  104.00  132.00   1.0000    3.0000
omega____ theta____ kappa____ phi______ frames
    -       66.7844  111.0000  -90.0000 28

#__ type_ start__ end____ width___ exp.time_
 13 omega  105.00  144.00   1.0000    3.0000
omega____ theta____ kappa____ phi______ frames
    -       66.7844  120.0000 -130.0000 39

#__ type_ start__ end____ width___ exp.time_
 14 omega   80.00  116.00   1.0000    7.8050
omega____ theta____ kappa____ phi______ frames
    -      108.0000   43.0000  -60.0000 36

#__ type_ start__ end____ width___ exp.time_
 15 omega   96.00  177.00   1.0000    7.8050
omega____ theta____ kappa____ phi______ frames
    -      108.0000   27.0000 -154.1343 81

#__ type_ start__ end____ width___ exp.time_
 16 omega  120.00  146.00   1.0000    7.8050
omega____ theta____ kappa____ phi______ frames
    -      108.0000  -54.0000 -180.0000 26

#__ type_ start__ end____ width___ exp.time_
 17 omega   78.00  120.00   1.0000    7.8050
omega____ theta____ kappa____ phi______ frames
    -      108.0000 -125.0000  -12.8376 42

#__ type_ start__ end____ width___ exp.time_
 18 omega  110.00  145.00   1.0000    7.8050
omega____ theta____ kappa____ phi______ frames
    -      108.0000  -54.0000   30.0000 35

#__ type_ start__ end____ width___ exp.time_
 19 omega  110.00  136.00   1.0000    7.8050
omega____ theta____ kappa____ phi______ frames
    -      108.0000  -77.0000  120.0000 26

#__ type_ start__ end____ width___ exp.time_
 20 omega   67.00  109.00   1.0000    7.8050
omega____ theta____ kappa____ phi______ frames
    -      108.0000 -104.0000    0.0000 42

#__ type_ start__ end____ width___ exp.time_
 21 omega   68.00   98.00   1.0000    7.8050
omega____ theta____ kappa____ phi______ frames
    -      108.0000 -104.0000   60.0000 30

#__ type_ start__ end____ width___ exp.time_
 22 omega   59.00  113.00   1.0000    7.8050
omega____ theta____ kappa____ phi______ frames
    -      108.0000 -104.0000  120.0000 54

#__ type_ start__ end____ width___ exp.time_
 23 omega   43.00   81.00   1.0000    7.8050
omega____ theta____ kappa____ phi______ frames
    -      108.0000  -77.0000  120.0000 38

#__ type_ start__ end____ width___ exp.time_
 24 omega   40.00   92.00   1.0000    7.8050
omega____ theta____ kappa____ phi______ frames
    -      108.0000  -54.0000   30.0000 52

#__ type_ start__ end____ width___ exp.time_
 25 omega   28.00   53.00   1.0000    7.8050
omega____ theta____ kappa____ phi______ frames
    -      108.0000 -104.0000  120.0000 25

#__ type_ start__ end____ width___ exp.time_
 26 omega   24.00   50.00   1.0000    7.8050
omega____ theta____ kappa____ phi______ frames
    -      108.0000 -104.0000   60.0000 26

#__ type_ start__ end____ width___ exp.time_
 27 omega   23.00   64.00   1.0000    7.8050
omega____ theta____ kappa____ phi______ frames
    -      108.0000 -104.0000    0.0000 41

#__ type_ start__ end____ width___ exp.time_
 28 omega   -8.00  112.00   1.0000    3.0000
omega____ theta____ kappa____ phi______ frames
    -       66.7844  -91.0000 -120.0000 120

#__ type_ start__ end____ width___ exp.time_
 29 omega   34.00  153.00   1.0000    7.8050
omega____ theta____ kappa____ phi______ frames
    -      108.0000  -89.0000 -180.0000 119

#__ type_ start__ end____ width___ exp.time_
 30 omega   43.00  131.00   1.0000    7.8050
omega____ theta____ kappa____ phi______ frames
    -      108.0000   32.0000  -90.0000 88

#__ type_ start__ end____ width___ exp.time_
 31 omega   67.00  136.00   1.0000    7.8050
omega____ theta____ kappa____ phi______ frames
    -      108.0000   43.0000   90.0000 69

#__ type_ start__ end____ width___ exp.time_
 32 omega   61.00  148.00   1.0000    3.0000
omega____ theta____ kappa____ phi______ frames
    -       66.7844  178.0000  -90.0000 87

#__ type_ start__ end____ width___ exp.time_
 33 omega   37.00  143.00   1.0000    3.0000
omega____ theta____ kappa____ phi______ frames
    -       66.7844   63.0000  -30.0000 106

#__ type_ start__ end____ width___ exp.time_
 34 omega   38.00  115.00   1.0000    7.8050
omega____ theta____ kappa____ phi______ frames
    -      108.0000  -54.0000 -180.0000 77

#__ type_ start__ end____ width___ exp.time_
 35 omega   31.00   82.00   1.0000    7.8050
omega____ theta____ kappa____ phi______ frames
    -      108.0000   27.0000 -154.1343 51

#__ type_ start__ end____ width___ exp.time_
 36 omega  -18.00   64.00   1.0000    1.0000
omega____ theta____ kappa____ phi______ frames
    -       25.5687  -57.0000 -180.0000 82

#__ type_ start__ end____ width___ exp.time_
 37 omega  -47.00   11.00   1.0000    1.0000
omega____ theta____ kappa____ phi______ frames
    -       25.5687  -57.0000  -30.0000 58

#__ type_ start__ end____ width___ exp.time_
 38 omega  -51.00   27.00   1.0000    1.0000
omega____ theta____ kappa____ phi______ frames
    -       25.5687  -57.0000   90.0000 78

#__ type_ start__ end____ width___ exp.time_
 39 omega  -50.00  -24.00   1.0000    1.0000
omega____ theta____ kappa____ phi______ frames
    -       25.5687  -57.0000 -180.0000 26
;
_diffrn_measurement_device 'four-circle diffractometer'
_diffrn_measurement_device_type 'SuperNova, Dual, Cu at zero, Eos'
_diffrn_measurement_method '\w scans'
_diffrn_orient_matrix_type 'CrysAlisPro convention (1999,Acta A55,543-557)'
_diffrn_orient_matrix_UB_11 0.0167497000
_diffrn_orient_matrix_UB_12 0.0157078000
_diffrn_orient_matrix_UB_13 -0.1050332000
_diffrn_orient_matrix_UB_21 0.0180744000
_diffrn_orient_matrix_UB_22 -0.1117010000
_diffrn_orient_matrix_UB_23 -0.0153451000
_diffrn_orient_matrix_UB_31 -0.1589625000
_diffrn_orient_matrix_UB_32 -0.0188430000
_diffrn_orient_matrix_UB_33 -0.0148710000
_diffrn_radiation_monochromator mirror
_diffrn_radiation_probe x-ray
_diffrn_radiation_type 'Cu K\a'
_diffrn_radiation_wavelength 1.54184
_diffrn_reflns_av_R_equivalents 0.0242
_diffrn_reflns_av_unetI/netI 0.0345
_diffrn_reflns_limit_h_max 8
_diffrn_reflns_limit_h_min -11
_diffrn_reflns_limit_k_max 16
_diffrn_reflns_limit_k_min -16
_diffrn_reflns_limit_l_max 15
_diffrn_reflns_limit_l_min -17
_diffrn_reflns_number 11440
_diffrn_reflns_theta_full 66.90
_diffrn_reflns_theta_max 66.90
_diffrn_reflns_theta_min 3.07
_diffrn_source 'sealed X-ray tube'
_diffrn_source_type 'SuperNova (Cu) X-ray Source'
_exptl_absorpt_coefficient_mu 1.989
_exptl_absorpt_correction_T_max 0.894
_exptl_absorpt_correction_T_min 0.785
_exptl_absorpt_correction_type gaussian
_exptl_absorpt_process_details
;
CrysAlisPro, Agilent Technologies,
Version 1.171.37.33c (release 11-04-2014 CrysAlis171 .NET)
(compiled Apr 11 2014,15:12:41)
Numerical absorption correction based on gaussian integration over
            a multifaceted crystal model
Empirical absorption correction using spherical harmonics,
 implemented in SCALE3 ABSPACK scaling algorithm.
;
_exptl_crystal_density_diffrn 1.491
_exptl_crystal_density_method 'not measured'
_exptl_crystal_description
;
;
_exptl_crystal_F_000 864
_exptl_crystal_size_max 0.1976
_exptl_crystal_size_mid 0.0794
_exptl_crystal_size_min 0.0681
_refine_diff_density_max 0.162
_refine_diff_density_min -0.362
_refine_diff_density_rms 0.042
_refine_ls_extinction_method none
_refine_ls_goodness_of_fit_ref 1.049
_refine_ls_hydrogen_treatment mixed
_refine_ls_matrix_type full
_refine_ls_number_parameters 527
_refine_ls_number_reflns 6518
_refine_ls_number_restraints 0
_refine_ls_restrained_S_all 1.049
_refine_ls_R_factor_all 0.0452
_refine_ls_R_factor_gt 0.0374
_refine_ls_shift/su_max 0.001
_refine_ls_shift/su_mean 0.000
_refine_ls_structure_factor_coef Fsqd
_refine_ls_weighting_details 'calc w=1/[\s^2^(Fo^2^)+(0.0488P)^2^+0.2953P] where P=(Fo^2^+2Fc^2^)/3'
_refine_ls_weighting_scheme calc
_refine_ls_wR_factor_gt 0.0966
_refine_ls_wR_factor_ref 0.1041
_reflns_number_gt 5508
_reflns_number_total 6518
_reflns_threshold_expression >2sigma(I)
_cod_data_source_file jo7b00317_si_001.cif
_cod_data_source_block P7
_cod_original_cell_volume 1859.48(13)
_cod_database_code 4032544
_chemical_oxdiff_formula 'C72 H60 N12 O28 S4 '
_reflns_odcompleteness_completeness 97.97
_reflns_odcompleteness_iscentric 1
_reflns_odcompleteness_theta 66.97
_olex2_submission_special_instructions 'No special instructions were received'
_oxdiff_exptl_absorpt_empirical_details
;
Empirical correction (ABSPACK) includes:
- Absorption correction using spherical harmonics
- Frame scaling
;
_oxdiff_exptl_absorpt_empirical_full_max 1.613
_oxdiff_exptl_absorpt_empirical_full_min 0.766

loop_
_space_group_symop_id
_space_group_symop_operation_xyz
1 'x, y, z'
2 '-x, -y, -z'

loop_
_atom_site_label
_atom_site_type_symbol
_atom_site_fract_x
_atom_site_fract_y
_atom_site_fract_z
_atom_site_U_iso_or_equiv
_atom_site_adp_type
_atom_site_occupancy
_atom_site_symmetry_multiplicity
_atom_site_calc_flag
_atom_site_refinement_flags
S1 S 0.82302(4) 0.35136(3) 0.92355(3) 0.04240(12) Uani 1 1 d .
S2 S 0.17407(5) 0.82326(4) 0.58464(3) 0.04707(13) Uani 1 1 d .
O10 O 0.04261(14) 0.83356(12) 0.62553(12) 0.0645(4) Uani 1 1 d .
O1 O 0.72577(12) 0.34538(9) 0.82869(8) 0.0428(3) Uani 1 1 d .
O8 O 0.27970(13) 0.82860(10) 0.67527(8) 0.0473(3) Uani 1 1 d .
O3 O 0.95811(13) 0.37353(11) 0.88896(11) 0.0586(4) Uani 1 1 d .
O2 O 0.76316(14) 0.41789(10) 0.98716(9) 0.0526(3) Uani 1 1 d .
O9 O 0.22764(16) 0.89417(11) 0.52066(10) 0.0575(3) Uani 1 1 d .
O11 O 0.4339(2) 1.09021(13) 0.58756(15) 0.0832(5) Uani 1 1 d .
O4 O 0.5667(2) 0.59426(13) 0.91443(14) 0.0796(5) Uani 1 1 d .
O5 O 0.6948(2) 0.54430(13) 0.80275(14) 0.0793(5) Uani 1 1 d .
O12 O 0.30735(19) 1.03163(14) 0.69824(14) 0.0800(5) Uani 1 1 d .
O7 O 0.5157(2) 0.09414(13) 0.85590(16) 0.0846(6) Uani 1 1 d .
O6 O 0.6345(2) 0.16429(14) 0.74651(13) 0.0767(5) Uani 1 1 d .
O14 O 0.4910(2) 0.59778(13) 0.64256(15) 0.0833(5) Uani 1 1 d .
O13 O 0.3783(2) 0.66182(14) 0.75542(13) 0.0802(5) Uani 1 1 d .
N2 N 0.60131(19) 0.53186(13) 0.85801(13) 0.0556(4) Uani 1 1 d .
N5 N 0.4001(2) 1.02648(13) 0.64239(13) 0.0582(4) Uani 1 1 d .
C1 C 0.80160(17) 0.22998(14) 0.96372(12) 0.0410(4) Uani 1 1 d .
C14 C 0.51936(19) 0.43628(14) 0.85545(12) 0.0446(4) Uani 1 1 d .
N4 N 0.20135(19) 0.34555(13) 0.56769(13) 0.0573(4) Uani 1 1 d .
N3 N 0.55459(19) 0.16608(13) 0.81119(13) 0.0575(4) Uani 1 1 d .
C18 C 0.49727(19) 0.26135(14) 0.83513(13) 0.0450(4) Uani 1 1 d .
N6 N 0.45354(19) 0.66795(14) 0.68895(13) 0.0587(4) Uani 1 1 d .
N1 N 0.80729(19) -0.12829(13) 0.92920(13) 0.0581(4) Uani 1 1 d .
C19 C 0.19257(18) 0.70324(14) 0.53973(12) 0.0443(4) Uani 1 1 d .
C36 C 0.5086(2) 0.76770(15) 0.66374(13) 0.0479(4) Uani 1 1 d .
C13 C 0.58319(17) 0.34801(13) 0.83909(11) 0.0397(4) Uani 1 1 d .
C32 C 0.4828(2) 0.93854(15) 0.64325(13) 0.0479(4) Uani 1 1 d .
C31 C 0.42102(18) 0.84556(14) 0.66110(11) 0.0426(4) Uani 1 1 d .
C20 C 0.2596(2) 0.69688(16) 0.45662(13) 0.0507(4) Uani 1 1 d .
H20 H 0.2910 0.7543 0.4269 0.061 Uiso 1 1 calc R
C10 C 0.85441(17) 0.14780(14) 0.91328(12) 0.0421(4) Uani 1 1 d .
C9 C 0.9359(2) 0.15602(16) 0.83265(14) 0.0532(5) Uani 1 1 d .
H9 H 0.9587 0.2180 0.8083 0.064 Uiso 1 1 calc R
C5 C 0.82101(18) 0.05194(14) 0.94901(13) 0.0448(4) Uani 1 1 d .
C2 C 0.7298(2) 0.21861(16) 1.04481(13) 0.0493(4) Uani 1 1 d .
H2 H 0.6943 0.2732 1.0745 0.059 Uiso 1 1 calc R
C23 C 0.18021(19) 0.52357(15) 0.55140(13) 0.0462(4) Uani 1 1 d .
C21 C 0.2806(2) 0.60354(17) 0.41668(13) 0.0562(5) Uani 1 1 d .
H21 H 0.3200 0.5986 0.3582 0.067 Uiso 1 1 calc R
C28 C 0.14530(18) 0.61714(15) 0.58939(13) 0.0454(4) Uani 1 1 d .
C22 C 0.2433(2) 0.51993(16) 0.46366(13) 0.0520(4) Uani 1 1 d .
H22 H 0.2599 0.4584 0.4370 0.062 Uiso 1 1 calc R
C6 C 0.85838(19) -0.03483(15) 0.89766(14) 0.0483(4) Uani 1 1 d .
C4 C 0.7537(2) 0.04398(16) 1.03533(13) 0.0517(4) Uani 1 1 d .
H4 H 0.7386 -0.0183 1.0608 0.062 Uiso 1 1 calc R
C3 C 0.7103(2) 0.12501(17) 1.08240(13) 0.0557(5) Uani 1 1 d .
H3 H 0.6676 0.1177 1.1396 0.067 Uiso 1 1 calc R
C35 C 0.6496(2) 0.78135(17) 0.64727(15) 0.0586(5) Uani 1 1 d .
H35 H 0.7054 0.7277 0.6482 0.070 Uiso 1 1 calc R
C15 C 0.3777(2) 0.43699(17) 0.86869(14) 0.0551(5) Uani 1 1 d .
H15 H 0.3370 0.4967 0.8795 0.066 Uiso 1 1 calc R
C27 C 0.0685(2) 0.61888(18) 0.67229(15) 0.0593(5) Uani 1 1 d .
H27 H 0.0444 0.6791 0.6982 0.071 Uiso 1 1 calc R
C7 C 0.9423(2) -0.02224(17) 0.82210(16) 0.0593(5) Uani 1 1 d .
H7 H 0.9741 -0.0776 0.7914 0.071 Uiso 1 1 calc R
C34 C 0.7071(2) 0.87452(19) 0.62951(16) 0.0614(5) Uani 1 1 d .
H34 H 0.8023 0.8841 0.6189 0.074 Uiso 1 1 calc R
C29 C 0.3534(2) 0.34505(18) 0.58009(17) 0.0637(5) Uani 1 1 d .
H29A H 0.3970 0.4053 0.5569 0.096 Uiso 1 1 calc R
H29B H 0.3864 0.2892 0.5464 0.096 Uiso 1 1 calc R
H29C H 0.3763 0.3404 0.6450 0.096 Uiso 1 1 calc R
C33 C 0.6241(2) 0.95402(17) 0.62732(15) 0.0564(5) Uani 1 1 d .
H33 H 0.6627 1.0173 0.6153 0.068 Uiso 1 1 calc R
C24 C 0.1485(2) 0.43503(16) 0.60187(14) 0.0510(4) Uani 1 1 d .
C8 C 0.9809(2) 0.07219(18) 0.79062(16) 0.0618(5) Uani 1 1 d .
H8 H 1.0389 0.0784 0.7397 0.074 Uiso 1 1 calc R
C17 C 0.3555(2) 0.26082(17) 0.84936(15) 0.0571(5) Uani 1 1 d .
H17 H 0.3006 0.2014 0.8477 0.068 Uiso 1 1 calc R
C16 C 0.2967(2) 0.34924(19) 0.86592(15) 0.0611(5) Uani 1 1 d .
H16 H 0.2012 0.3497 0.8753 0.073 Uiso 1 1 calc R
C26 C 0.0300(2) 0.5325(2) 0.71423(17) 0.0695(6) Uani 1 1 d .
H26 H -0.0244 0.5343 0.7671 0.083 Uiso 1 1 calc R
C12 C 0.6550(2) -0.14687(18) 0.91753(17) 0.0652(6) Uani 1 1 d .
H12A H 0.6096 -0.0900 0.9400 0.098 Uiso 1 1 calc R
H12B H 0.6244 -0.2038 0.9522 0.098 Uiso 1 1 calc R
H12C H 0.6319 -0.1590 0.8528 0.098 Uiso 1 1 calc R
C25 C 0.0701(2) 0.44119(18) 0.67985(17) 0.0624(5) Uani 1 1 d .
H25 H 0.0430 0.3836 0.7106 0.075 Uiso 1 1 calc R
C11 C 0.8788(3) -0.21392(18) 0.8941(2) 0.0776(7) Uani 1 1 d .
H11A H 0.8562 -0.2254 0.8293 0.116 Uiso 1 1 calc R
H11B H 0.8491 -0.2716 0.9281 0.116 Uiso 1 1 calc R
H11C H 0.9778 -0.2008 0.9021 0.116 Uiso 1 1 calc R
C30 C 0.1339(3) 0.25417(18) 0.6021(2) 0.0726(6) Uani 1 1 d .
H30A H 0.1622 0.1986 0.5658 0.109 Uiso 1 1 calc R
H30B H 0.0343 0.2568 0.5971 0.109 Uiso 1 1 calc R
H30C H 0.1606 0.2469 0.6661 0.109 Uiso 1 1 calc R

loop_
_atom_site_aniso_label
_atom_site_aniso_U_11
_atom_site_aniso_U_22
_atom_site_aniso_U_33
_atom_site_aniso_U_23
_atom_site_aniso_U_13
_atom_site_aniso_U_12
S1 0.0319(2) 0.0494(2) 0.0462(2) -0.00111(17) 0.00281(16) 0.00588(16)
S2 0.0388(2) 0.0550(3) 0.0490(2) 0.00042(19) -0.00047(18) 0.01604(18)
O10 0.0414(7) 0.0741(10) 0.0799(10) -0.0068(8) 0.0043(7) 0.0223(7)
O1 0.0368(6) 0.0544(7) 0.0383(6) 0.0022(5) 0.0060(5) 0.0097(5)
O8 0.0420(6) 0.0629(8) 0.0384(6) -0.0018(5) 0.0034(5) 0.0142(6)
O3 0.0353(7) 0.0627(8) 0.0780(10) 0.0061(7) 0.0073(6) 0.0016(6)
O2 0.0520(7) 0.0561(8) 0.0499(7) -0.0101(6) -0.0005(6) 0.0118(6)
O9 0.0624(8) 0.0567(8) 0.0544(8) 0.0080(6) -0.0074(6) 0.0112(6)
O11 0.0970(13) 0.0573(10) 0.0964(13) 0.0116(9) -0.0161(11) 0.0142(9)
O4 0.0965(13) 0.0563(9) 0.0865(12) -0.0166(8) -0.0079(10) 0.0184(9)
O5 0.0806(12) 0.0641(10) 0.0935(13) 0.0139(9) 0.0185(10) -0.0023(8)
O12 0.0752(11) 0.0765(11) 0.0913(13) -0.0184(9) 0.0098(10) 0.0346(9)
O7 0.0830(12) 0.0524(9) 0.1174(16) 0.0137(10) -0.0202(11) -0.0013(8)
O6 0.0834(12) 0.0753(11) 0.0719(11) -0.0254(9) -0.0039(9) 0.0210(9)
O14 0.0909(13) 0.0550(9) 0.1062(14) -0.0084(9) -0.0053(11) 0.0262(9)
O13 0.0956(13) 0.0824(12) 0.0649(10) 0.0239(9) 0.0045(10) 0.0127(10)
N2 0.0581(10) 0.0500(9) 0.0597(10) 0.0043(8) -0.0079(8) 0.0127(8)
N5 0.0616(11) 0.0511(10) 0.0624(11) -0.0103(8) -0.0142(9) 0.0157(8)
C1 0.0331(8) 0.0521(10) 0.0383(8) 0.0008(7) 0.0012(6) 0.0073(7)
C14 0.0457(9) 0.0496(10) 0.0398(9) 0.0019(7) -0.0013(7) 0.0122(8)
N4 0.0577(10) 0.0537(9) 0.0608(10) 0.0037(8) -0.0069(8) 0.0080(8)
N3 0.0552(10) 0.0513(10) 0.0650(11) -0.0092(8) -0.0181(9) 0.0055(8)
C18 0.0429(9) 0.0512(10) 0.0411(9) 0.0020(7) -0.0054(7) 0.0068(8)
N6 0.0608(10) 0.0609(11) 0.0564(10) 0.0073(8) -0.0123(8) 0.0207(8)
N1 0.0569(10) 0.0518(9) 0.0661(11) 0.0012(8) -0.0119(8) 0.0100(8)
C19 0.0370(8) 0.0558(10) 0.0409(9) 0.0006(8) -0.0001(7) 0.0105(7)
C36 0.0512(10) 0.0535(10) 0.0402(9) -0.0033(8) -0.0062(8) 0.0168(8)
C13 0.0376(8) 0.0511(10) 0.0315(8) 0.0024(7) 0.0014(6) 0.0104(7)
C32 0.0479(10) 0.0543(10) 0.0423(9) -0.0069(8) -0.0049(8) 0.0137(8)
C31 0.0415(9) 0.0561(10) 0.0314(8) -0.0036(7) 0.0003(7) 0.0140(8)
C20 0.0503(10) 0.0611(11) 0.0421(10) 0.0079(8) 0.0065(8) 0.0105(8)
C10 0.0334(8) 0.0535(10) 0.0404(9) 0.0022(7) 0.0031(7) 0.0107(7)
C9 0.0480(10) 0.0599(11) 0.0535(11) 0.0041(9) 0.0160(8) 0.0116(9)
C5 0.0370(9) 0.0554(10) 0.0429(9) 0.0030(8) -0.0034(7) 0.0092(7)
C2 0.0442(9) 0.0628(11) 0.0415(9) -0.0024(8) 0.0057(7) 0.0092(8)
C23 0.0393(9) 0.0573(11) 0.0424(9) 0.0020(8) -0.0005(7) 0.0072(8)
C21 0.0643(12) 0.0692(13) 0.0369(9) 0.0001(9) 0.0096(8) 0.0161(10)
C28 0.0353(8) 0.0593(11) 0.0424(9) 0.0021(8) 0.0026(7) 0.0080(7)
C22 0.0564(11) 0.0585(11) 0.0424(10) -0.0031(8) 0.0018(8) 0.0142(9)
C6 0.0418(9) 0.0539(11) 0.0499(10) 0.0014(8) -0.0076(8) 0.0106(8)
C4 0.0549(11) 0.0580(11) 0.0422(10) 0.0099(8) -0.0007(8) 0.0013(9)
C3 0.0581(11) 0.0728(13) 0.0365(9) 0.0040(9) 0.0098(8) 0.0043(10)
C35 0.0486(11) 0.0716(14) 0.0577(12) -0.0120(10) -0.0076(9) 0.0271(10)
C15 0.0481(10) 0.0722(13) 0.0479(10) -0.0006(9) 0.0006(8) 0.0259(10)
C27 0.0545(11) 0.0692(13) 0.0558(12) 0.0007(10) 0.0194(9) 0.0121(10)
C7 0.0534(11) 0.0640(13) 0.0624(13) -0.0089(10) 0.0053(9) 0.0213(10)
C34 0.0414(10) 0.0821(15) 0.0609(12) -0.0126(11) -0.0002(9) 0.0115(10)
C29 0.0612(13) 0.0672(13) 0.0647(13) 0.0045(10) -0.0001(10) 0.0177(10)
C33 0.0515(11) 0.0652(12) 0.0519(11) -0.0052(9) -0.0012(9) 0.0040(9)
C24 0.0434(9) 0.0590(11) 0.0506(10) 0.0053(8) -0.0038(8) 0.0041(8)
C8 0.0565(12) 0.0722(14) 0.0586(12) -0.0021(10) 0.0215(10) 0.0156(10)
C17 0.0432(10) 0.0690(13) 0.0587(12) 0.0109(10) -0.0070(9) 0.0000(9)
C16 0.0360(9) 0.0899(16) 0.0589(12) 0.0089(11) 0.0010(8) 0.0110(10)
C26 0.0618(13) 0.0852(16) 0.0632(14) 0.0121(12) 0.0270(11) 0.0062(12)
C12 0.0613(13) 0.0655(13) 0.0679(14) 0.0025(11) -0.0041(11) -0.0020(10)
C25 0.0571(12) 0.0656(13) 0.0655(13) 0.0157(10) 0.0115(10) 0.0029(10)
C11 0.0754(16) 0.0556(13) 0.103(2) -0.0015(13) -0.0175(14) 0.0185(11)
C30 0.0721(15) 0.0592(13) 0.0856(17) 0.0098(12) -0.0118(13) -0.0007(11)

loop_
_atom_type_symbol
_atom_type_description
_atom_type_scat_dispersion_real
_atom_type_scat_dispersion_imag
_atom_type_scat_source
C C 0.0181 0.0091 'International Tables Vol C Tables 4.2.6.8 and 6.1.1.4'
H H 0.0000 0.0000 'International Tables Vol C Tables 4.2.6.8 and 6.1.1.4'
N N 0.0311 0.0180 'International Tables Vol C Tables 4.2.6.8 and 6.1.1.4'
O O 0.0492 0.0322 'International Tables Vol C Tables 4.2.6.8 and 6.1.1.4'
S S 0.3331 0.5567 'International Tables Vol C Tables 4.2.6.8 and 6.1.1.4'

loop_
_exptl_crystal_face_index_h
_exptl_crystal_face_index_k
_exptl_crystal_face_index_l
_exptl_crystal_face_perp_dist
_exptl_oxdiff_crystal_face_indexfrac_h
_exptl_oxdiff_crystal_face_indexfrac_k
_exptl_oxdiff_crystal_face_indexfrac_l
_exptl_oxdiff_crystal_face_x
_exptl_oxdiff_crystal_face_y
_exptl_oxdiff_crystal_face_z
6 -1 0 0.0926 6.2131 -1.1157 0.2985 0.0552 0.2323 -0.9711
-6 -2 2 0.1041 -5.8856 -1.8998 1.8212 -0.3197 0.0779 0.9443
-1 3 -9 0.0299 -0.5433 3.1739 -8.7565 0.9605 -0.2300 0.1568
6 1 0 0.0948 6.1019 1.0792 0.4847 0.0682 -0.0177 -0.9975
0 8 -4 0.0396 -0.0036 8.0007 -3.9872 0.5444 -0.8326 -0.0909
0 -8 4 0.0378 0.0036 -8.0007 3.9872 -0.5444 0.8326 0.0909
0 2 9 0.0399 -0.0053 1.9773 9.0040 -0.9148 -0.3591 -0.1703
0 7 5 0.0405 -0.0068 6.9811 5.0119 -0.4169 -0.8568 -0.2050
0 -5 8 0.0443 -0.0002 -5.0130 7.9924 -0.9182 0.4373 -0.0244
-6 2 0 0.0980 -6.0026 1.9943 -0.0025 -0.0690 -0.3312 0.9167
0 -8 -3 0.0235 0.0066 -7.9846 -3.0134 0.1912 0.9383 0.1942
-5 -2 -5 0.0824 -4.9976 -1.9894 -5.0085 0.4111 0.2088 0.9064
-4 6 5 0.0770 -4.0071 5.9798 5.0064 -0.4990 -0.8172 0.4498
1 3 -8 0.0380 1.0017 3.0157 -7.9948 0.9039 -0.1961 -0.0972

loop_
_geom_angle_atom_site_label_1
_geom_angle_atom_site_label_2
_geom_angle_atom_site_label_3
_geom_angle
O1 S1 C1 102.51(8)
O3 S1 O1 102.44(8)
O3 S1 O2 120.49(9)
O3 S1 C1 112.29(8)
O2 S1 O1 107.39(7)
O2 S1 C1 109.76(9)
O10 S2 O8 102.35(8)
O10 S2 O9 120.34(9)
O10 S2 C19 112.70(9)
O8 S2 C19 102.19(8)
O9 S2 O8 107.59(8)
O9 S2 C19 109.65(9)
C13 O1 S1 117.30(10)
C31 O8 S2 118.31(10)
O4 N2 C14 116.62(19)
O5 N2 O4 125.0(2)
O5 N2 C14 118.33(18)
O11 N5 C32 116.9(2)
O12 N5 O11 125.0(2)
O12 N5 C32 118.01(19)
C10 C1 S1 121.49(13)
C2 C1 S1 115.99(15)
C2 C1 C10 122.51(18)
C13 C14 N2 120.75(17)
C15 C14 N2 117.83(17)
C15 C14 C13 121.41(19)
C24 N4 C29 112.44(18)
C24 N4 C30 115.73(19)
C30 N4 C29 110.04(18)
O7 N3 C18 117.7(2)
O6 N3 O7 124.9(2)
O6 N3 C18 117.39(19)
C13 C18 N3 120.32(17)
C17 C18 N3 117.35(18)
C17 C18 C13 122.28(18)
O14 N6 C36 117.2(2)
O13 N6 O14 125.3(2)
O13 N6 C36 117.47(19)
C6 N1 C12 113.62(16)
C6 N1 C11 115.8(2)
C11 N1 C12 110.30(19)
C20 C19 S2 116.05(15)
C20 C19 C28 122.36(18)
C28 C19 S2 121.54(14)
C31 C36 N6 120.30(18)
C35 C36 N6 117.66(17)
C35 C36 C31 122.0(2)
O1 C13 C14 122.31(17)
O1 C13 C18 120.76(16)
C18 C13 C14 116.92(16)
C31 C32 N5 120.96(17)
C33 C32 N5 116.79(19)
C33 C32 C31 122.24(18)
O8 C31 C36 120.38(18)
O8 C31 C32 122.90(16)
C32 C31 C36 116.72(17)
C19 C20 C21 119.64(19)
C9 C10 C1 124.78(18)
C9 C10 C5 119.00(17)
C5 C10 C1 116.23(16)
C8 C9 C10 119.5(2)
C10 C5 C6 119.63(17)
C4 C5 C10 119.25(18)
C4 C5 C6 121.11(18)
C1 C2 C3 119.70(18)
C28 C23 C24 119.73(17)
C22 C23 C28 119.04(18)
C22 C23 C24 121.22(18)
C22 C21 C20 119.81(18)
C23 C28 C19 116.57(16)
C27 C28 C19 124.85(19)
C27 C28 C23 118.57(18)
C21 C22 C23 122.14(19)
N1 C6 C5 117.60(18)
C7 C6 N1 124.00(19)
C7 C6 C5 118.39(19)
C3 C4 C5 121.89(19)
C4 C3 C2 119.99(18)
C34 C35 C36 119.66(19)
C16 C15 C14 119.77(19)
C26 C27 C28 120.0(2)
C6 C7 C8 121.07(19)
C35 C34 C33 120.2(2)
C34 C33 C32 119.2(2)
N4 C24 C23 117.76(18)
C25 C24 N4 123.7(2)
C25 C24 C23 118.5(2)
C9 C8 C7 121.8(2)
C16 C17 C18 119.0(2)
C17 C16 C15 120.57(19)
C27 C26 C25 121.6(2)
C24 C25 C26 121.2(2)

loop_
_geom_bond_atom_site_label_1
_geom_bond_atom_site_label_2
_geom_bond_distance
S1 O1 1.6369(13)
S1 O3 1.4132(14)
S1 O2 1.4203(13)
S1 C1 1.7532(19)
S2 O10 1.4151(14)
S2 O8 1.6348(13)
S2 O9 1.4233(15)
S2 C19 1.7500(19)
O1 C13 1.382(2)
O8 C31 1.380(2)
O11 N5 1.215(3)
O4 N2 1.220(2)
O5 N2 1.215(2)
O12 N5 1.214(3)
O7 N3 1.221(3)
O6 N3 1.217(3)
O14 N6 1.222(2)
O13 N6 1.209(3)
N2 C14 1.465(3)
N5 C32 1.472(2)
C1 C10 1.435(2)
C1 C2 1.372(3)
C14 C13 1.393(2)
C14 C15 1.377(3)
N4 C29 1.468(3)
N4 C24 1.421(3)
N4 C30 1.458(3)
N3 C18 1.468(3)
C18 C13 1.385(3)
C18 C17 1.379(3)
N6 C36 1.471(3)
N1 C6 1.413(3)
N1 C12 1.473(3)
N1 C11 1.466(3)
C19 C20 1.371(3)
C19 C28 1.433(3)
C36 C31 1.390(2)
C36 C35 1.380(3)
C32 C31 1.385(3)
C32 C33 1.382(3)
C20 C21 1.400(3)
C10 C9 1.412(3)
C10 C5 1.424(3)
C9 C8 1.368(3)
C5 C6 1.437(3)
C5 C4 1.413(3)
C2 C3 1.391(3)
C23 C28 1.426(3)
C23 C22 1.410(3)
C23 C24 1.434(3)
C21 C22 1.362(3)
C28 C27 1.413(3)
C6 C7 1.372(3)
C4 C3 1.364(3)
C35 C34 1.372(3)
C15 C16 1.372(3)
C27 C26 1.360(3)
C7 C8 1.394(3)
C34 C33 1.380(3)
C24 C25 1.365(3)
C17 C16 1.372(3)
C26 C25 1.397(3)

loop_
_geom_hbond_atom_site_label_D
_geom_hbond_atom_site_label_H
_geom_hbond_atom_site_label_A
_geom_hbond_distance_DH
_geom_hbond_distance_HA
_geom_hbond_distance_DA
_geom_hbond_angle_DHA
_geom_hbond_site_symmetry_A
C9 H9 O3 0.93 2.37 3.019(3) 126.4 .
C15 H15 O2 0.93 2.45 3.194(2) 136.4 2_667
C27 H27 O10 0.93 2.36 3.019(3) 127.7 .
